data_7234641
loop_
_publ_author_name
'Yuyang Zhang'
'Huifang Li'
'Gaobin Zhang'
'Xianyun Xu'
'Lin Kong'
'Xutang Tao'
'Yupeng Tian'
'Jiaxiang Yang'

_publ_section_title
;
 Aggregation-induced emission enhancement and mechanofluorochromic
 properties of alpha-cyanostilbene functionalized tetraphenyl imidazole
 derivatives
;
_journal_name_full 'Journal of Materials Chemistry C'
_journal_page_first 2971
_journal_page_last 2978
_journal_paper_doi 10.1039/C5TC03348A
_journal_volume 4
_journal_year 2016
_chemical_formula_sum 'C52 H43 N5'
_chemical_formula_weight 737.91
_space_group_IT_number 14
_space_group_name_Hall '-P 2ybc'
_space_group_name_H-M_alt 'P 1 21/c 1'
_symmetry_cell_setting monoclinic
_symmetry_space_group_name_H-M 'P 1 21/c 1'
_atom_sites_solution_hydrogens geom
_atom_sites_solution_primary direct
_atom_sites_solution_secondary difmap
_cell_angle_alpha 90.000(5)
_cell_angle_beta 98.117(5)
_cell_angle_gamma 90.000(5)
_cell_formula_units_Z 4
_cell_length_a 14.689(5)
_cell_length_b 18.897(5)
_cell_length_c 15.282(5)
_cell_measurement_temperature 293(2)
_cell_volume 4199(2)
_computing_cell_refinement 'Bruker SMART'
_computing_data_collection 'Bruker SMART'
_computing_data_reduction 'Bruker SAINT'
_computing_molecular_graphics 'Bruker SHELXTL'
_computing_publication_material 'Bruker SHELXTL'
_computing_structure_refinement 'Bruker SHELXTL'
_computing_structure_solution 'Bruker SHELXTL'
_diffrn_ambient_temperature 293(2)
_diffrn_measured_fraction_theta_full 0.998
_diffrn_measured_fraction_theta_max 0.998
_diffrn_measurement_device_type 'CCD area detector'
_diffrn_measurement_method 'phi and omega scans'
_diffrn_radiation_monochromator graphite
_diffrn_radiation_source 'fine-focus sealed tube'
_diffrn_radiation_type MoK\a
_diffrn_radiation_wavelength 0.71069
_diffrn_reflns_av_R_equivalents 0.0929
_diffrn_reflns_av_sigmaI/netI 0.0918
_diffrn_reflns_limit_h_max 17
_diffrn_reflns_limit_h_min -17
_diffrn_reflns_limit_k_max 22
_diffrn_reflns_limit_k_min -21
_diffrn_reflns_limit_l_max 17
_diffrn_reflns_limit_l_min -18
_diffrn_reflns_number 29562
_diffrn_reflns_theta_full 25.00
_diffrn_reflns_theta_max 25.00
_diffrn_reflns_theta_min 1.40
_exptl_absorpt_coefficient_mu 0.069
_exptl_absorpt_correction_T_max 0.9877
_exptl_absorpt_correction_T_min 0.9864
_exptl_absorpt_correction_type none
_exptl_crystal_density_diffrn 1.167
_exptl_crystal_density_method 'not measured'
_exptl_crystal_F_000 1560
_exptl_crystal_size_max 0.20
_exptl_crystal_size_mid 0.19
_exptl_crystal_size_min 0.18
_refine_diff_density_max 0.176
_refine_diff_density_min -0.233
_refine_diff_density_rms 0.044
_refine_ls_extinction_method none
_refine_ls_goodness_of_fit_ref 0.940
_refine_ls_hydrogen_treatment mixed
_refine_ls_matrix_type full
_refine_ls_number_parameters 516
_refine_ls_number_reflns 7389
_refine_ls_number_restraints 6
_refine_ls_restrained_S_all 0.943
_refine_ls_R_factor_all 0.1589
_refine_ls_R_factor_gt 0.0614
_refine_ls_shift/su_max 0.000
_refine_ls_shift/su_mean 0.000
_refine_ls_structure_factor_coef Fsqd
_refine_ls_weighting_details 'calc w=1/[\s^2^(Fo^2^)+(0.1000P)^2^+0.0000P] where P=(Fo^2^+2Fc^2^)/3'
_refine_ls_weighting_scheme calc
_refine_ls_wR_factor_gt 0.1481
_refine_ls_wR_factor_ref 0.2073
_reflns_number_gt 3225
_reflns_number_total 7389
_reflns_threshold_expression >2sigma(I)
_cod_data_source_file J-Mater-Chem-C-2016-4-2971.cif
_cod_data_source_block zyy
_cod_depositor_comments
;
The following automatic conversions were performed:

data item '_symmetry_cell_setting' value 'Monoclinic' was changed to
'monoclinic' in accordance with the built-in table derived from the
CIF Core dictionary named 'cif_core.dic' version 2.4.5 last updated
on 2014-11-21.

Automatic conversion script
Id: cif_fix_values 6909 2019-04-08 15:41:33Z antanas 
;
_cod_original_sg_symbol_H-M 'P2(1)/c  '
_cod_database_code 7234641

loop_
_symmetry_equiv_pos_as_xyz
'x, y, z'
'-x, y+1/2, -z+1/2'
'-x, -y, -z'
'x, -y-1/2, z-1/2'

loop_
_atom_site_label
_atom_site_type_symbol
_atom_site_fract_x
_atom_site_fract_y
_atom_site_fract_z
_atom_site_U_iso_or_equiv
_atom_site_adp_type
_atom_site_occupancy
_atom_site_symmetry_multiplicity
_atom_site_calc_flag
_atom_site_refinement_flags
_atom_site_disorder_assembly
_atom_site_disorder_group
N3 N 0.38445(18) 0.14147(13) -0.16439(17) 0.0472(7) Uani 1 1 d . . .
N2 N 0.47517(18) 0.16052(13) -0.26615(18) 0.0477(7) Uani 1 1 d . . .
C26 C 0.3541(2) 0.12107(17) -0.0824(2) 0.0437(8) Uani 1 1 d . . .
N5 N 0.2421(2) -0.09615(16) 0.54929(19) 0.0618(8) Uani 1 1 d . . .
C11 C 0.4736(2) 0.15153(16) -0.1810(2) 0.0442(8) Uani 1 1 d . . .
C31 C 0.2920(2) 0.07916(17) 0.0741(2) 0.0442(8) Uani 1 1 d . . .
C10 C 0.5566(2) 0.15322(16) -0.1154(2) 0.0435(8) Uani 1 1 d . . .
C27 C 0.3793(2) 0.05589(17) -0.0452(2) 0.0509(9) Uani 1 1 d . . .
H27 H 0.4167 0.0260 -0.0729 0.061 Uiso 1 1 calc R . .
C12 C 0.3846(2) 0.15666(16) -0.3074(2) 0.0479(9) Uani 1 1 d . . .
C28 C 0.3495(2) 0.03472(17) 0.0328(2) 0.0501(9) Uani 1 1 d . . .
H28 H 0.3677 -0.0088 0.0578 0.060 Uiso 1 1 calc R . .
C29 C 0.2974(2) 0.16500(18) -0.0421(2) 0.0529(9) Uani 1 1 d . . .
H29 H 0.2801 0.2088 -0.0669 0.064 Uiso 1 1 calc R . .
C35 C 0.2860(2) -0.01550(18) 0.3005(2) 0.0513(9) Uani 1 1 d . . .
C7 C 0.6414(2) 0.14615(16) -0.1464(2) 0.0511(9) Uani 1 1 d . . .
H7 H 0.6425 0.1403 -0.2067 0.061 Uiso 1 1 calc R . .
C9 C 0.5593(2) 0.16459(18) -0.0256(2) 0.0565(9) Uani 1 1 d . . .
H9 H 0.5043 0.1709 -0.0029 0.068 Uiso 1 1 calc R . .
C41 C 0.3162(2) -0.09930(19) 0.6217(2) 0.0547(10) Uani 1 1 d . . .
C47 C 0.1528(2) -0.1160(2) 0.5672(2) 0.0608(10) Uani 1 1 d D . .
C19 C 0.3263(2) 0.14593(16) -0.2454(2) 0.0485(9) Uani 1 1 d . . .
C13 C 0.3667(2) 0.15848(16) -0.4054(2) 0.0474(9) Uani 1 1 d . . .
C40 C 0.2560(2) -0.07012(18) 0.4671(2) 0.0552(9) Uani 1 1 d . . .
C34 C 0.3073(2) 0.01430(18) 0.2183(2) 0.0534(9) Uani 1 1 d . . .
H34 H 0.3650 0.0019 0.2049 0.064 Uiso 1 1 calc R . .
C39 C 0.1829(2) -0.0491(2) 0.4040(2) 0.0612(10) Uani 1 1 d . . .
H39 H 0.1230 -0.0532 0.4166 0.073 Uiso 1 1 calc R . .
C20 C 0.2251(2) 0.14268(19) -0.2496(2) 0.0534(9) Uani 1 1 d . . .
C30 C 0.2660(2) 0.14368(17) 0.0355(2) 0.0540(9) Uani 1 1 d . . .
H30 H 0.2271 0.1732 0.0619 0.065 Uiso 1 1 calc R . .
C6 C 0.7237(2) 0.14766(17) -0.0896(3) 0.0571(10) Uani 1 1 d . . .
H6 H 0.7786 0.1421 -0.1125 0.069 Uiso 1 1 calc R . .
C25 C 0.1806(3) 0.0825(2) -0.2260(3) 0.0735(12) Uani 1 1 d . . .
H25 H 0.2143 0.0419 -0.2090 0.088 Uiso 1 1 calc R . .
C32 C 0.2588(2) 0.05672(17) 0.1578(2) 0.0484(9) Uani 1 1 d . . .
C18 C 0.2831(3) 0.13801(19) -0.4537(3) 0.0618(10) Uani 1 1 d . . .
H18 H 0.2336 0.1267 -0.4245 0.074 Uiso 1 1 calc R . .
C33 C 0.1720(3) 0.0859(2) 0.1713(2) 0.0657(11) Uani 1 1 d . . .
C37 C 0.3448(2) -0.06507(19) 0.4441(2) 0.0616(10) Uani 1 1 d . . .
H37 H 0.3949 -0.0796 0.4841 0.074 Uiso 1 1 calc R . .
C8 C 0.6415(3) 0.1668(2) 0.0317(2) 0.0632(10) Uani 1 1 d . . .
H8 H 0.6402 0.1749 0.0916 0.076 Uiso 1 1 calc R . .
C5 C 0.7262(2) 0.15728(19) 0.0015(3) 0.0590(10) Uani 1 1 d . . .
C38 C 0.1980(2) -0.02245(19) 0.3229(2) 0.0612(10) Uani 1 1 d . . .
H38 H 0.1478 -0.0088 0.2824 0.073 Uiso 1 1 calc R . .
N1 N 0.8079(2) 0.15818(19) 0.0590(2) 0.0844(11) Uani 1 1 d . . .
C21 C 0.1730(3) 0.2018(2) -0.2743(3) 0.0746(12) Uani 1 1 d . . .
H21 H 0.2015 0.2428 -0.2901 0.090 Uiso 1 1 calc R . .
C36 C 0.3585(3) -0.03885(19) 0.3632(2) 0.0616(10) Uani 1 1 d . . .
H36 H 0.4182 -0.0365 0.3495 0.074 Uiso 1 1 calc R . .
C14 C 0.4378(2) 0.17580(19) -0.4526(2) 0.0597(10) Uani 1 1 d . . .
H14 H 0.4941 0.1900 -0.4220 0.072 Uiso 1 1 calc R . .
C43 C 0.4170(3) -0.1674(2) 0.7270(3) 0.0695(11) Uani 1 1 d . . .
H43 H 0.4374 -0.2110 0.7500 0.083 Uiso 1 1 calc R . .
C45 C 0.4251(3) -0.0417(2) 0.7290(3) 0.0708(11) Uani 1 1 d . . .
H45 H 0.4511 -0.0001 0.7539 0.085 Uiso 1 1 calc R . .
C42 C 0.3469(3) -0.1640(2) 0.6560(3) 0.0640(10) Uani 1 1 d . . .
H42 H 0.3205 -0.2055 0.6314 0.077 Uiso 1 1 calc R . .
C17 C 0.2734(3) 0.1345(2) -0.5453(3) 0.0724(12) Uani 1 1 d . . .
H17 H 0.2175 0.1205 -0.5767 0.087 Uiso 1 1 calc R . .
C46 C 0.3563(3) -0.03787(19) 0.6584(3) 0.0616(10) Uani 1 1 d . . .
H46 H 0.3365 0.0059 0.6352 0.074 Uiso 1 1 calc R . .
C15 C 0.4272(3) 0.1724(2) -0.5434(3) 0.0713(11) Uani 1 1 d . . .
H15 H 0.4761 0.1845 -0.5730 0.086 Uiso 1 1 calc R . .
N4 N 0.1034(3) 0.1110(2) 0.1806(2) 0.1015(13) Uani 1 1 d . . .
C44 C 0.4564(3) -0.1059(2) 0.7636(3) 0.0708(11) Uani 1 1 d . . .
H44 H 0.5035 -0.1079 0.8111 0.085 Uiso 1 1 calc R . .
C16 C 0.3456(3) 0.1515(2) -0.5906(3) 0.0719(12) Uani 1 1 d . . .
H16 H 0.3387 0.1488 -0.6519 0.086 Uiso 1 1 calc R . .
C49 C 0.0212(4) -0.1916(3) 0.5467(5) 0.163(3) Uani 1 1 d D . .
H49 H -0.0100 -0.2294 0.5172 0.196 Uiso 1 1 calc R . .
C24 C 0.0859(3) 0.0826(3) -0.2277(3) 0.0938(15) Uani 1 1 d . . .
H24 H 0.0566 0.0421 -0.2109 0.113 Uiso 1 1 calc R . .
C2 C 0.8941(3) 0.1407(3) 0.0284(4) 0.1030(16) Uani 1 1 d . . .
H2A H 0.9442 0.1583 0.0711 0.124 Uiso 1 1 calc R . .
H2B H 0.8970 0.1651 -0.0270 0.124 Uiso 1 1 calc R . .
C1 C 0.9082(4) 0.0636(3) 0.0150(5) 0.188(3) Uani 1 1 d . . .
H1A H 0.9047 0.0388 0.0692 0.282 Uiso 1 1 calc R . .
H1B H 0.9675 0.0561 -0.0028 0.282 Uiso 1 1 calc R . .
H1C H 0.8613 0.0463 -0.0301 0.282 Uiso 1 1 calc R . .
C3 C 0.8081(3) 0.1627(3) 0.1548(3) 0.1096(18) Uani 1 1 d . . .
H3A H 0.8633 0.1401 0.1846 0.131 Uiso 1 1 calc R . .
H3B H 0.7556 0.1369 0.1704 0.131 Uiso 1 1 calc R . .
C22 C 0.0787(3) 0.2007(3) -0.2759(3) 0.0971(15) Uani 1 1 d . . .
H22 H 0.0446 0.2412 -0.2925 0.117 Uiso 1 1 calc R . .
C52 C 0.1120(3) -0.0795(3) 0.6272(3) 0.123(2) Uani 1 1 d D . .
H52 H 0.1418 -0.0408 0.6558 0.147 Uiso 1 1 calc R . .
C51 C 0.0269(4) -0.0992(5) 0.6465(5) 0.161(3) Uani 1 1 d D . .
H51 H -0.0008 -0.0725 0.6865 0.193 Uiso 1 1 calc R . .
C23 C 0.0353(3) 0.1413(3) -0.2537(4) 0.1027(17) Uani 1 1 d . . .
H23 H -0.0283 0.1407 -0.2561 0.123 Uiso 1 1 calc R . .
C48 C 0.1066(3) -0.1720(3) 0.5268(4) 0.130(2) Uani 1 1 d D . .
H48 H 0.1330 -0.1976 0.4849 0.156 Uiso 1 1 calc R . .
C50 C -0.0168(4) -0.1561(4) 0.6087(5) 0.144(3) Uani 1 1 d D . .
H50 H -0.0725 -0.1707 0.6251 0.173 Uiso 1 1 calc R . .
C4 C 0.8045(4) 0.2377(4) 0.1870(3) 0.141(2) Uani 1 1 d . . .
H4A H 0.8552 0.2639 0.1700 0.212 Uiso 1 1 calc R . .
H4B H 0.8082 0.2380 0.2502 0.212 Uiso 1 1 calc R . .
H4C H 0.7478 0.2592 0.1613 0.212 Uiso 1 1 calc R . .

loop_
_atom_site_aniso_label
_atom_site_aniso_U_11
_atom_site_aniso_U_22
_atom_site_aniso_U_33
_atom_site_aniso_U_23
_atom_site_aniso_U_13
_atom_site_aniso_U_12
N3 0.0499(17) 0.0528(17) 0.0419(18) 0.0081(13) 0.0168(14) 0.0019(13)
N2 0.0497(18) 0.0517(18) 0.0425(19) 0.0045(14) 0.0098(14) -0.0012(13)
C26 0.0480(19) 0.046(2) 0.039(2) 0.0028(16) 0.0113(16) -0.0017(15)
N5 0.065(2) 0.075(2) 0.049(2) 0.0169(16) 0.0180(17) -0.0026(16)
C11 0.050(2) 0.043(2) 0.041(2) 0.0039(16) 0.0126(17) -0.0008(15)
C31 0.051(2) 0.045(2) 0.037(2) 0.0023(16) 0.0107(16) -0.0026(16)
C10 0.049(2) 0.045(2) 0.037(2) 0.0020(16) 0.0081(17) 0.0021(15)
C27 0.056(2) 0.052(2) 0.047(2) 0.0061(18) 0.0184(17) 0.0093(17)
C12 0.053(2) 0.044(2) 0.048(2) 0.0059(16) 0.0129(18) -0.0001(16)
C28 0.061(2) 0.045(2) 0.046(2) 0.0072(17) 0.0158(18) 0.0068(17)
C29 0.062(2) 0.045(2) 0.055(2) 0.0062(18) 0.0190(19) 0.0041(17)
C35 0.062(2) 0.059(2) 0.036(2) 0.0052(17) 0.0169(18) 0.0039(18)
C7 0.062(2) 0.047(2) 0.047(2) 0.0012(17) 0.017(2) 0.0032(17)
C9 0.054(2) 0.067(2) 0.050(2) -0.0016(19) 0.0142(19) -0.0015(18)
C41 0.069(2) 0.055(3) 0.045(2) 0.0059(19) 0.024(2) 0.002(2)
C47 0.059(2) 0.076(3) 0.052(2) 0.018(2) 0.023(2) 0.010(2)
C19 0.054(2) 0.045(2) 0.046(2) 0.0079(17) 0.0082(19) -0.0003(16)
C13 0.055(2) 0.044(2) 0.044(2) 0.0039(16) 0.0091(18) 0.0005(16)
C40 0.063(2) 0.057(2) 0.049(2) 0.0064(19) 0.019(2) -0.0011(18)
C34 0.055(2) 0.060(2) 0.047(2) 0.0004(19) 0.0164(18) -0.0029(18)
C39 0.054(2) 0.080(3) 0.051(2) 0.006(2) 0.014(2) -0.0064(19)
C20 0.051(2) 0.059(2) 0.052(2) 0.0035(18) 0.0142(18) -0.0013(18)
C30 0.062(2) 0.050(2) 0.053(2) 0.0032(18) 0.0205(19) 0.0088(17)
C6 0.053(2) 0.057(2) 0.063(3) -0.0005(19) 0.011(2) 0.0025(17)
C25 0.056(2) 0.074(3) 0.092(3) 0.011(2) 0.011(2) -0.006(2)
C32 0.056(2) 0.051(2) 0.041(2) 0.0004(17) 0.0173(18) -0.0007(17)
C18 0.066(3) 0.063(3) 0.057(3) 0.001(2) 0.011(2) -0.0022(19)
C33 0.074(3) 0.078(3) 0.051(2) 0.010(2) 0.027(2) 0.011(2)
C37 0.062(2) 0.075(3) 0.050(2) 0.014(2) 0.0154(19) 0.0140(19)
C8 0.063(3) 0.086(3) 0.041(2) 0.000(2) 0.005(2) -0.008(2)
C5 0.054(2) 0.064(2) 0.057(3) 0.003(2) 0.002(2) -0.0030(18)
C38 0.062(2) 0.080(3) 0.042(2) 0.0086(19) 0.0062(19) -0.0103(19)
N1 0.057(2) 0.118(3) 0.074(3) 0.005(2) -0.004(2) 0.001(2)
C21 0.060(3) 0.073(3) 0.091(3) 0.014(2) 0.011(2) 0.012(2)
C36 0.063(2) 0.073(3) 0.054(2) 0.012(2) 0.027(2) 0.007(2)
C14 0.058(2) 0.078(3) 0.044(2) 0.009(2) 0.0135(19) 0.0037(19)
C43 0.086(3) 0.065(3) 0.060(3) 0.015(2) 0.017(2) 0.011(2)
C45 0.075(3) 0.069(3) 0.070(3) -0.006(2) 0.013(2) -0.010(2)
C42 0.084(3) 0.050(2) 0.061(3) 0.003(2) 0.022(2) 0.000(2)
C17 0.083(3) 0.064(3) 0.065(3) -0.006(2) -0.008(2) 0.002(2)
C46 0.079(3) 0.045(2) 0.063(3) 0.007(2) 0.018(2) 0.002(2)
C15 0.081(3) 0.084(3) 0.053(3) 0.006(2) 0.022(2) 0.004(2)
N4 0.095(3) 0.129(3) 0.091(3) 0.030(2) 0.048(2) 0.038(2)
C44 0.070(3) 0.085(3) 0.059(3) 0.005(3) 0.014(2) -0.001(2)
C16 0.100(3) 0.068(3) 0.048(3) -0.005(2) 0.011(3) 0.012(2)
C49 0.107(5) 0.124(5) 0.275(10) 0.006(6) 0.086(5) -0.029(4)
C24 0.061(3) 0.105(4) 0.118(4) 0.017(3) 0.021(3) -0.017(3)
C2 0.068(3) 0.118(4) 0.116(4) -0.007(3) -0.013(3) 0.017(3)
C1 0.147(5) 0.123(5) 0.270(9) -0.045(6) -0.055(6) 0.068(4)
C3 0.081(3) 0.181(6) 0.059(3) 0.026(4) -0.018(3) -0.013(3)
C22 0.057(3) 0.108(4) 0.125(4) 0.008(3) 0.008(3) 0.022(3)
C52 0.075(3) 0.203(6) 0.094(4) -0.041(4) 0.027(3) 0.019(4)
C51 0.076(5) 0.299(11) 0.119(5) -0.015(6) 0.049(4) 0.034(5)
C23 0.049(3) 0.128(5) 0.131(5) 0.002(4) 0.014(3) 0.002(3)
C48 0.107(4) 0.106(4) 0.192(6) -0.038(4) 0.077(4) -0.038(3)
C50 0.072(4) 0.207(8) 0.162(7) 0.085(6) 0.046(5) 0.019(5)
C4 0.148(5) 0.197(7) 0.079(4) -0.044(4) 0.022(4) -0.084(5)

loop_
_atom_type_symbol
_atom_type_description
_atom_type_scat_dispersion_real
_atom_type_scat_dispersion_imag
_atom_type_scat_source
C C 0.0033 0.0016 'International Tables Vol C Tables 4.2.6.8 and 6.1.1.4'
H H 0.0000 0.0000 'International Tables Vol C Tables 4.2.6.8 and 6.1.1.4'
N N 0.0061 0.0033 'International Tables Vol C Tables 4.2.6.8 and 6.1.1.4'

loop_
_geom_angle_atom_site_label_1
_geom_angle_atom_site_label_2
_geom_angle_atom_site_label_3
_geom_angle
_geom_angle_site_symmetry_1
_geom_angle_site_symmetry_3
C11 N3 C19 107.7(3) . .
C11 N3 C26 127.9(3) . .
C19 N3 C26 123.9(3) . .
C11 N2 C12 107.0(3) . .
C29 C26 C27 119.7(3) . .
C29 C26 N3 120.5(3) . .
C27 C26 N3 119.8(3) . .
C40 N5 C47 121.5(3) . .
C40 N5 C41 121.1(3) . .
C47 N5 C41 117.2(3) . .
N2 C11 N3 110.4(3) . .
N2 C11 C10 123.0(3) . .
N3 C11 C10 126.6(3) . .
C30 C31 C28 118.9(3) . .
C30 C31 C32 120.7(3) . .
C28 C31 C32 120.4(3) . .
C9 C10 C7 116.6(3) . .
C9 C10 C11 125.9(3) . .
C7 C10 C11 117.4(3) . .
C26 C27 C28 120.7(3) . .
C26 C27 H27 119.6 . .
C28 C27 H27 119.6 . .
C19 C12 N2 110.1(3) . .
C19 C12 C13 131.2(3) . .
N2 C12 C13 118.5(3) . .
C27 C28 C31 119.8(3) . .
C27 C28 H28 120.1 . .
C31 C28 H28 120.1 . .
C26 C29 C30 119.9(3) . .
C26 C29 H29 120.0 . .
C30 C29 H29 120.0 . .
C38 C35 C36 116.5(3) . .
C38 C35 C34 124.9(3) . .
C36 C35 C34 118.6(3) . .
C6 C7 C10 121.7(3) . .
C6 C7 H7 119.2 . .
C10 C7 H7 119.2 . .
C10 C9 C8 122.1(3) . .
C10 C9 H9 119.0 . .
C8 C9 H9 119.0 . .
C42 C41 C46 119.5(4) . .
C42 C41 N5 119.9(4) . .
C46 C41 N5 120.6(3) . .
C52 C47 C48 117.7(4) . .
C52 C47 N5 120.3(4) . .
C48 C47 N5 122.1(4) . .
C12 C19 N3 104.8(3) . .
C12 C19 C20 133.9(3) . .
N3 C19 C20 121.2(3) . .
C14 C13 C18 117.4(3) . .
C14 C13 C12 119.3(3) . .
C18 C13 C12 123.1(3) . .
N5 C40 C39 121.8(3) . .
N5 C40 C37 120.8(3) . .
C39 C40 C37 117.4(3) . .
C32 C34 C35 131.8(3) . .
C32 C34 H34 114.1 . .
C35 C34 H34 114.1 . .
C38 C39 C40 121.1(3) . .
C38 C39 H39 119.4 . .
C40 C39 H39 119.4 . .
C21 C20 C25 118.3(3) . .
C21 C20 C19 119.6(3) . .
C25 C20 C19 122.1(3) . .
C31 C30 C29 120.9(3) . .
C31 C30 H30 119.6 . .
C29 C30 H30 119.6 . .
C7 C6 C5 121.6(3) . .
C7 C6 H6 119.2 . .
C5 C6 H6 119.2 . .
C20 C25 C24 120.2(4) . .
C20 C25 H25 119.9 . .
C24 C25 H25 119.9 . .
C34 C32 C33 121.7(3) . .
C34 C32 C31 123.4(3) . .
C33 C32 C31 114.9(3) . .
C17 C18 C13 120.3(4) . .
C17 C18 H18 119.9 . .
C13 C18 H18 119.9 . .
N4 C33 C32 177.8(4) . .
C36 C37 C40 120.7(3) . .
C36 C37 H37 119.6 . .
C40 C37 H37 119.6 . .
C9 C8 C5 121.5(3) . .
C9 C8 H8 119.3 . .
C5 C8 H8 119.3 . .
N1 C5 C6 122.1(3) . .
N1 C5 C8 121.3(4) . .
C6 C5 C8 116.5(3) . .
C39 C38 C35 121.8(3) . .
C39 C38 H38 119.1 . .
C35 C38 H38 119.1 . .
C5 N1 C2 120.8(4) . .
C5 N1 C3 121.0(3) . .
C2 N1 C3 117.1(4) . .
C20 C21 C22 120.7(4) . .
C20 C21 H21 119.7 . .
C22 C21 H21 119.7 . .
C37 C36 C35 122.4(3) . .
C37 C36 H36 118.8 . .
C35 C36 H36 118.8 . .
C15 C14 C13 121.7(4) . .
C15 C14 H14 119.1 . .
C13 C14 H14 119.1 . .
C44 C43 C42 120.1(4) . .
C44 C43 H43 120.0 . .
C42 C43 H43 120.0 . .
C46 C45 C44 121.1(4) . .
C46 C45 H45 119.4 . .
C44 C45 H45 119.4 . .
C41 C42 C43 120.2(4) . .
C41 C42 H42 119.9 . .
C43 C42 H42 119.9 . .
C16 C17 C18 121.2(4) . .
C16 C17 H17 119.4 . .
C18 C17 H17 119.4 . .
C45 C46 C41 119.9(4) . .
C45 C46 H46 120.1 . .
C41 C46 H46 120.1 . .
C16 C15 C14 120.8(4) . .
C16 C15 H15 119.6 . .
C14 C15 H15 119.6 . .
C45 C44 C43 119.2(4) . .
C45 C44 H44 120.4 . .
C43 C44 H44 120.4 . .
C15 C16 C17 118.7(4) . .
C15 C16 H16 120.7 . .
C17 C16 H16 120.7 . .
C50 C49 C48 120.0(6) . .
C50 C49 H49 120.0 . .
C48 C49 H49 120.0 . .
C23 C24 C25 120.6(4) . .
C23 C24 H24 119.7 . .
C25 C24 H24 119.7 . .
N1 C2 C1 114.3(5) . .
N1 C2 H2A 108.7 . .
C1 C2 H2A 108.7 . .
N1 C2 H2B 108.7 . .
C1 C2 H2B 108.7 . .
H2A C2 H2B 107.6 . .
C2 C1 H1A 109.5 . .
C2 C1 H1B 109.5 . .
H1A C1 H1B 109.5 . .
C2 C1 H1C 109.5 . .
H1A C1 H1C 109.5 . .
H1B C1 H1C 109.5 . .
N1 C3 C4 112.7(4) . .
N1 C3 H3A 109.1 . .
C4 C3 H3A 109.1 . .
N1 C3 H3B 109.1 . .
C4 C3 H3B 109.1 . .
H3A C3 H3B 107.8 . .
C23 C22 C21 120.9(4) . .
C23 C22 H22 119.6 . .
C21 C22 H22 119.6 . .
C47 C52 C51 120.7(5) . .
C47 C52 H52 119.7 . .
C51 C52 H52 119.7 . .
C50 C51 C52 121.4(6) . .
C50 C51 H51 119.3 . .
C52 C51 H51 119.3 . .
C22 C23 C24 119.3(4) . .
C22 C23 H23 120.3 . .
C24 C23 H23 120.3 . .
C47 C48 C49 121.4(5) . .
C47 C48 H48 119.3 . .
C49 C48 H48 119.3 . .
C51 C50 C49 118.8(6) . .
C51 C50 H50 120.6 . .
C49 C50 H50 120.6 . .
C3 C4 H4A 109.5 . .
C3 C4 H4B 109.5 . .
H4A C4 H4B 109.5 . .
C3 C4 H4C 109.5 . .
H4A C4 H4C 109.5 . .
H4B C4 H4C 109.5 . .

loop_
_geom_bond_atom_site_label_1
_geom_bond_atom_site_label_2
_geom_bond_distance
_geom_bond_site_symmetry_2
N3 C11 1.382(4) .
N3 C19 1.404(4) .
N3 C26 1.440(4) .
N2 C11 1.317(4) .
N2 C12 1.392(4) .
C26 C29 1.381(4) .
C26 C27 1.385(4) .
N5 C40 1.391(4) .
N5 C47 1.427(4) .
N5 C41 1.441(4) .
C11 C10 1.465(4) .
C31 C30 1.384(4) .
C31 C28 1.402(4) .
C31 C32 1.493(4) .
C10 C9 1.385(4) .
C10 C7 1.400(4) .
C27 C28 1.386(4) .
C27 H27 0.9300 .
C12 C19 1.379(4) .
C12 C13 1.483(5) .
C28 H28 0.9300 .
C29 C30 1.392(4) .
C29 H29 0.9300 .
C35 C38 1.389(4) .
C35 C36 1.400(5) .
C35 C34 1.451(4) .
C7 C6 1.387(5) .
C7 H7 0.9300 .
C9 C8 1.389(5) .
C9 H9 0.9300 .
C41 C42 1.380(5) .
C41 C46 1.383(5) .
C47 C52 1.352(5) .
C47 C48 1.358(5) .
C19 C20 1.480(4) .
C13 C14 1.391(4) .
C13 C18 1.395(5) .
C40 C39 1.396(5) .
C40 C37 1.400(4) .
C34 C32 1.349(4) .
C34 H34 0.9300 .
C39 C38 1.384(5) .
C39 H39 0.9300 .
C20 C21 1.376(5) .
C20 C25 1.384(5) .
C30 H30 0.9300 .
C6 C5 1.399(5) .
C6 H6 0.9300 .
C25 C24 1.387(5) .
C25 H25 0.9300 .
C32 C33 1.431(5) .
C18 C17 1.387(5) .
C18 H18 0.9300 .
C33 N4 1.141(4) .
C37 C36 1.374(5) .
C37 H37 0.9300 .
C8 C5 1.399(5) .
C8 H8 0.9300 .
C5 N1 1.384(4) .
C38 H38 0.9300 .
N1 C2 1.449(5) .
N1 C3 1.467(5) .
C21 C22 1.381(5) .
C21 H21 0.9300 .
C36 H36 0.9300 .
C14 C15 1.376(5) .
C14 H14 0.9300 .
C43 C44 1.380(5) .
C43 C42 1.388(5) .
C43 H43 0.9300 .
C45 C46 1.373(5) .
C45 C44 1.377(5) .
C45 H45 0.9300 .
C42 H42 0.9300 .
C17 C16 1.384(5) .
C17 H17 0.9300 .
C46 H46 0.9300 .
C15 C16 1.367(5) .
C15 H15 0.9300 .
C44 H44 0.9300 .
C16 H16 0.9300 .
C49 C50 1.346(7) .
C49 C48 1.383(6) .
C49 H49 0.9300 .
C24 C23 1.364(6) .
C24 H24 0.9300 .
C2 C1 1.490(6) .
C2 H2A 0.9700 .
C2 H2B 0.9700 .
C1 H1A 0.9600 .
C1 H1B 0.9600 .
C1 H1C 0.9600 .
C3 C4 1.505(7) .
C3 H3A 0.9700 .
C3 H3B 0.9700 .
C22 C23 1.358(6) .
C22 H22 0.9300 .
C52 C51 1.375(6) .
C52 H52 0.9300 .
C51 C50 1.340(7) .
C51 H51 0.9300 .
C23 H23 0.9300 .
C48 H48 0.9300 .
C50 H50 0.9300 .
C4 H4A 0.9600 .
C4 H4B 0.9600 .
C4 H4C 0.9600 .

loop_
_geom_torsion_atom_site_label_1
_geom_torsion_atom_site_label_2
_geom_torsion_atom_site_label_3
_geom_torsion_atom_site_label_4
_geom_torsion
_geom_torsion_site_symmetry_1
_geom_torsion_site_symmetry_2
_geom_torsion_site_symmetry_3
_geom_torsion_site_symmetry_4
C11 N3 C26 C29 119.5(4) . . . .
C19 N3 C26 C29 -69.0(4) . . . .
C11 N3 C26 C27 -62.8(4) . . . .
C19 N3 C26 C27 108.8(4) . . . .
C12 N2 C11 N3 0.3(3) . . . .
C12 N2 C11 C10 -179.1(3) . . . .
C19 N3 C11 N2 -1.2(3) . . . .
C26 N3 C11 N2 171.5(3) . . . .
C19 N3 C11 C10 178.1(3) . . . .
C26 N3 C11 C10 -9.2(5) . . . .
N2 C11 C10 C9 160.2(3) . . . .
N3 C11 C10 C9 -19.1(5) . . . .
N2 C11 C10 C7 -16.5(4) . . . .
N3 C11 C10 C7 164.2(3) . . . .
C29 C26 C27 C28 -1.1(5) . . . .
N3 C26 C27 C28 -178.9(3) . . . .
C11 N2 C12 C19 0.8(4) . . . .
C11 N2 C12 C13 -174.5(3) . . . .
C26 C27 C28 C31 1.0(5) . . . .
C30 C31 C28 C27 0.0(5) . . . .
C32 C31 C28 C27 179.5(3) . . . .
C27 C26 C29 C30 0.1(5) . . . .
N3 C26 C29 C30 177.9(3) . . . .
C9 C10 C7 C6 2.5(5) . . . .
C11 C10 C7 C6 179.5(3) . . . .
C7 C10 C9 C8 -1.9(5) . . . .
C11 C10 C9 C8 -178.6(3) . . . .
C40 N5 C41 C42 -115.2(4) . . . .
C47 N5 C41 C42 69.2(4) . . . .
C40 N5 C41 C46 65.8(4) . . . .
C47 N5 C41 C46 -109.8(4) . . . .
C40 N5 C47 C52 -114.5(5) . . . .
C41 N5 C47 C52 61.1(5) . . . .
C40 N5 C47 C48 66.8(6) . . . .
C41 N5 C47 C48 -117.6(5) . . . .
N2 C12 C19 N3 -1.5(3) . . . .
C13 C12 C19 N3 173.0(3) . . . .
N2 C12 C19 C20 175.0(3) . . . .
C13 C12 C19 C20 -10.6(6) . . . .
C11 N3 C19 C12 1.6(3) . . . .
C26 N3 C19 C12 -171.4(3) . . . .
C11 N3 C19 C20 -175.4(3) . . . .
C26 N3 C19 C20 11.5(5) . . . .
C19 C12 C13 C14 175.2(3) . . . .
N2 C12 C13 C14 -10.7(4) . . . .
C19 C12 C13 C18 -10.1(5) . . . .
N2 C12 C13 C18 163.9(3) . . . .
C47 N5 C40 C39 12.6(5) . . . .
C41 N5 C40 C39 -162.8(3) . . . .
C47 N5 C40 C37 -166.4(3) . . . .
C41 N5 C40 C37 18.2(5) . . . .
C38 C35 C34 C32 19.5(6) . . . .
C36 C35 C34 C32 -160.0(4) . . . .
N5 C40 C39 C38 179.1(3) . . . .
C37 C40 C39 C38 -1.9(5) . . . .
C12 C19 C20 C21 -63.9(5) . . . .
N3 C19 C20 C21 112.1(4) . . . .
C12 C19 C20 C25 118.7(4) . . . .
N3 C19 C20 C25 -65.3(5) . . . .
C28 C31 C30 C29 -1.0(5) . . . .
C32 C31 C30 C29 179.5(3) . . . .
C26 C29 C30 C31 1.0(5) . . . .
C10 C7 C6 C5 -0.9(5) . . . .
C21 C20 C25 C24 0.1(6) . . . .
C19 C20 C25 C24 177.5(4) . . . .
C35 C34 C32 C33 5.4(6) . . . .
C35 C34 C32 C31 -177.0(3) . . . .
C30 C31 C32 C34 -150.0(3) . . . .
C28 C31 C32 C34 30.6(5) . . . .
C30 C31 C32 C33 27.7(5) . . . .
C28 C31 C32 C33 -151.7(3) . . . .
C14 C13 C18 C17 0.9(5) . . . .
C12 C13 C18 C17 -173.9(3) . . . .
C34 C32 C33 N4 149(13) . . . .
C31 C32 C33 N4 -28(13) . . . .
N5 C40 C37 C36 -179.5(3) . . . .
C39 C40 C37 C36 1.5(5) . . . .
C10 C9 C8 C5 -0.3(6) . . . .
C7 C6 C5 N1 179.3(3) . . . .
C7 C6 C5 C8 -1.4(5) . . . .
C9 C8 C5 N1 -178.7(3) . . . .
C9 C8 C5 C6 2.0(5) . . . .
C40 C39 C38 C35 0.2(6) . . . .
C36 C35 C38 C39 1.8(5) . . . .
C34 C35 C38 C39 -177.7(3) . . . .
C6 C5 N1 C2 -7.4(6) . . . .
C8 C5 N1 C2 173.3(4) . . . .
C6 C5 N1 C3 -175.1(4) . . . .
C8 C5 N1 C3 5.7(6) . . . .
C25 C20 C21 C22 -0.4(6) . . . .
C19 C20 C21 C22 -177.9(4) . . . .
C40 C37 C36 C35 0.6(6) . . . .
C38 C35 C36 C37 -2.2(5) . . . .
C34 C35 C36 C37 177.3(3) . . . .
C18 C13 C14 C15 -0.6(5) . . . .
C12 C13 C14 C15 174.4(3) . . . .
C46 C41 C42 C43 0.4(5) . . . .
N5 C41 C42 C43 -178.6(3) . . . .
C44 C43 C42 C41 -0.1(5) . . . .
C13 C18 C17 C16 -0.4(6) . . . .
C44 C45 C46 C41 1.0(6) . . . .
C42 C41 C46 C45 -0.8(5) . . . .
N5 C41 C46 C45 178.2(3) . . . .
C13 C14 C15 C16 -0.2(6) . . . .
C46 C45 C44 C43 -0.7(6) . . . .
C42 C43 C44 C45 0.2(6) . . . .
C14 C15 C16 C17 0.7(6) . . . .
C18 C17 C16 C15 -0.4(6) . . . .
C20 C25 C24 C23 0.9(7) . . . .
C5 N1 C2 C1 -76.3(6) . . . .
C3 N1 C2 C1 91.8(6) . . . .
C5 N1 C3 C4 -86.6(5) . . . .
C2 N1 C3 C4 105.3(5) . . . .
C20 C21 C22 C23 -0.3(7) . . . .
C48 C47 C52 C51 0.3(8) . . . .
N5 C47 C52 C51 -178.5(5) . . . .
C47 C52 C51 C50 2.1(11) . . . .
C21 C22 C23 C24 1.4(8) . . . .
C25 C24 C23 C22 -1.6(8) . . . .
C52 C47 C48 C49 -0.6(9) . . . .
N5 C47 C48 C49 178.2(5) . . . .
C50 C49 C48 C47 -1.6(11) . . . .
C52 C51 C50 C49 -4.2(12) . . . .
C48 C49 C50 C51 3.9(12) . . . .
